data_7027814
loop_
_publ_author_name
'Ferrer, Sacramento'
'van Koningsbruggen, Petra J.'
'Haasnoot, Jaap G.'
'Reedijk, Jan'
'Kooijman, Huub'
'Spek, Anthony L.'
'Lezama, Luis'
'Arif, Atta M.'
'Miller, Joel S.'

_publ_section_title
;
 Dimetallic complexes derived from a novel dinucleating chelating
 symmetric triazole ligand; crystal structure, magnetic properties and ESR
 study of
 bis[\m-3,5-diacetylamino-1,2,4-triazolato-O&#x200A;&#x2032;,N&#x200A;1,N&#x200A;2,O&#x200A;&#x2033;]bis[(nitrato)(aqua)copper(II)]&#x200A;&#x2021;
;
_journal_issue 23
_journal_name_full 'Journal of the Chemical Society, Dalton Transactions'
_journal_page_first 4269
_journal_paper_doi 10.1039/a907740e
_journal_year 1999
_chemical_compound_source 'see text'
_chemical_formula_moiety 'C12 H18 Cu2 N12 O12'
_chemical_formula_sum 'C12 H18 Cu2 N12 O12'
_chemical_formula_weight 649.48
_chemical_name_systematic
;
 ?
;
_space_group_IT_number 2
_symmetry_cell_setting triclinic
_symmetry_space_group_name_Hall '-P 1'
_symmetry_space_group_name_H-M 'P -1'
_cell_angle_alpha 103.69(11)
_cell_angle_beta 98.36(9)
_cell_angle_gamma 110.57(11)
_cell_formula_units_Z 1
_cell_length_a 7.221(8)
_cell_length_b 8.463(13)
_cell_length_c 10.585(12)
_cell_measurement_reflns_used 19
_cell_measurement_temperature 298
_cell_measurement_theta_max 14.63
_cell_measurement_theta_min 7.45
_cell_volume 569.5(14)
_computing_cell_refinement 'SET4 (de Boer & Duisenberg, 1984)'
_computing_data_collection 'Locally modified CAD4-Version 5 Software'
_computing_data_reduction 'HELENA (Spek, 1997)'
_computing_publication_material 'PLATON (Spek, 1990)'
_diffrn_ambient_temperature 298
_diffrn_measurement_device_type 'Enraf-Nonius CAD4-F'
_diffrn_measurement_method \w/2\q-scan
_diffrn_radiation_monochromator Zr-filter
_diffrn_radiation_source 'sealed tube'
_diffrn_radiation_type 'Mo K\a'
_diffrn_radiation_wavelength 0.71073
_diffrn_reflns_av_R_equivalents 0.074
_diffrn_reflns_limit_h_max 19
_diffrn_reflns_limit_h_min -9
_diffrn_reflns_limit_k_max 10
_diffrn_reflns_limit_k_min -10
_diffrn_reflns_limit_l_max 13
_diffrn_reflns_limit_l_min -13
_diffrn_reflns_number 3927
_diffrn_reflns_reduction_process
;
 ?
;
_diffrn_reflns_theta_max 27.5
_diffrn_reflns_theta_min 2.0
_diffrn_standards_decay_% <1
_diffrn_standards_interval_time 60
_diffrn_standards_number 2
_exptl_absorpt_coefficient_mu 1.96
_exptl_absorpt_correction_type none
_exptl_crystal_density_diffrn 1.894
_exptl_crystal_density_method 'Not Measured'
_exptl_crystal_description block
_exptl_crystal_F_000 328
_exptl_crystal_size_max 0.24
_exptl_crystal_size_mid 0.12
_exptl_crystal_size_min 0.12
_refine_diff_density_max 2.55
_refine_diff_density_min -1.15
_refine_ls_abs_structure_details none
_refine_ls_abs_structure_Flack none
_refine_ls_goodness_of_fit_ref 2.1
_refine_ls_hydrogen_treatment 'H-atom refinement: see text '
_refine_ls_number_parameters 179
_refine_ls_number_restraints 0
_refine_ls_R_factor_gt 0.090
_refine_ls_shift/su_max 0.409
_refine_ls_shift/su_mean 0.021
_refine_ls_weighting_scheme ?
_refine_ls_wR_factor_gt 0.119
_reflns_number_gt 1439
_reflns_number_total 2610
_reflns_threshold_expression I>2\s(I)
_cod_data_source_file 907740esup1.cif
_cod_data_source_block s594a
_cod_depositor_comments
;
The following automatic conversions were performed:

'_symmetry_cell_setting' value 'Triclinic' changed to 'triclinic'
according to /home/saulius/struct/CIF-dictionaries/cif_core.dic
dictionary named 'cif_core.dic' version 2.4.2 from 2011-04-26.

Automatic conversion script
Id: cif_fix_values 1891 2012-01-12 08:04:46Z andrius 
;
_cod_database_code 7027814

loop_
_symmetry_equiv_pos_as_xyz
x,y,z
-x,-y,-z

loop_
_atom_site_aniso_label
_atom_site_aniso_U_11
_atom_site_aniso_U_22
_atom_site_aniso_U_33
_atom_site_aniso_U_23
_atom_site_aniso_U_13
_atom_site_aniso_U_12
Cu 0.0110(6) 0.0384(9) 0.0235(7) 0.0153(6) 0.0036(5) 0.0026(5)
O1 0.019(4) 0.050(6) 0.028(5) 0.016(4) 0.001(3) 0.000(4)
O2 0.011(3) 0.066(7) 0.046(6) 0.037(5) 0.005(4) -0.004(4)
O3 0.067(8) 0.061(7) 0.079(9) 0.034(7) 0.050(7) 0.028(6)
O4 0.054(7) 0.071(8) 0.081(9) 0.044(7) 0.031(6) 0.036(6)
O5 0.016(4) 0.093(9) 0.100(10) 0.020(8) 0.019(6) -0.012(5)
O6 0.055(7) 0.059(7) 0.074(8) 0.024(6) 0.041(6) 0.027(6)
N1 0.012(4) 0.064(8) 0.028(6) 0.020(5) 0.002(4) -0.003(5)
N2 0.012(4) 0.051(7) 0.038(6) 0.020(5) 0.008(4) 0.000(4)
N3 0.015(4) 0.037(6) 0.031(5) 0.012(5) 0.006(4) 0.002(4)
N4 0.006(3) 0.042(6) 0.030(5) 0.013(5) 0.002(4) 0.006(4)
N5 0.011(4) 0.064(8) 0.032(6) 0.025(6) 0.004(4) 0.003(4)
N6 0.022(5) 0.039(7) 0.038(6) 0.007(5) 0.008(5) 0.001(5)
C1 0.020(6) 0.069(10) 0.029(7) 0.014(7) 0.005(5) 0.007(6)
C2 0.029(6) 0.042(7) 0.026(6) 0.013(6) 0.008(5) 0.012(5)
C3 0.018(5) 0.037(7) 0.020(5) 0.013(5) 0.004(4) 0.001(5)
C4 0.022(6) 0.041(7) 0.028(6) 0.019(6) 0.005(5) 0.009(5)
C5 0.024(6) 0.040(7) 0.023(6) 0.011(5) -0.005(5) 0.007(5)
C6 0.028(6) 0.062(10) 0.030(7) 0.014(7) -0.001(5) 0.009(6)

loop_
_atom_site_label
_atom_site_type_symbol
_atom_site_thermal_displace_type
_atom_site_fract_x
_atom_site_fract_y
_atom_site_fract_z
_atom_site_occupancy
_atom_site_U_iso_or_equiv
Cu Cu Uani 1.0919(2) 0.9708(2) 0.16988(16) 1.000 0.0254(4)
O1 O Uani 0.9699(12) 0.8840(12) 0.3082(8) 1.000 0.036(3)
O2 O Uani 0.6529(12) 0.9407(13) -0.3102(9) 1.000 0.043(3)
O3 O Uani 1.0478(19) 1.2546(16) 0.2753(13) 1.000 0.062(5)
O4 O Uani 0.9948(18) 1.4757(16) 0.2411(13) 1.000 0.060(5)
O5 O Uani 1.2856(15) 1.4665(18) 0.2362(14) 1.000 0.081(5)
O6 O Uani 1.1099(17) 0.7096(15) 0.0848(12) 1.000 0.058(4)
N1 N Uani 0.6364(14) 0.7251(15) 0.1959(10) 1.000 0.039(4)
N2 N Uani 0.4755(14) 0.7356(15) -0.0100(11) 1.000 0.036(3)
N3 N Uani 0.8117(14) 0.8811(14) 0.0589(10) 1.000 0.030(3)
N4 N Uani 0.7461(13) 0.9085(14) -0.0644(10) 1.000 0.027(3)
N5 N Uani 0.4169(14) 0.7944(15) -0.2155(10) 1.000 0.037(4)
N6 N Uani 1.1128(16) 1.3988(15) 0.2509(11) 1.000 0.037(3)
C1 C Uani 0.7561(19) 0.701(2) 0.4143(13) 1.000 0.043(5)
C2 C Uani 0.7962(19) 0.7793(17) 0.3029(12) 1.000 0.032(4)
C3 C Uani 0.6477(17) 0.7838(16) 0.0836(12) 1.000 0.027(3)
C4 C Uani 0.5475(17) 0.8184(17) -0.0963(12) 1.000 0.030(4)
C5 C Uani 0.4731(18) 0.8523(17) -0.3157(12) 1.000 0.032(4)
C6 C Uani 0.307(2) 0.805(2) -0.4362(13) 1.000 0.044(5)
H11 H Uiso 0.6156(19) 0.623(2) 0.4340(13) 1.000 0.08(2)
H12 H Uiso 0.8586(19) 0.634(2) 0.4159(13) 1.000 0.08(2)
H13 H Uiso 0.8268(19) 0.829(2) 0.4906(13) 1.000 0.08(2)
H14 H Uiso 0.4909(14) 0.6297(15) 0.1968(10) 1.000 0.08(2)
H21 H Uiso 0.3202(14) 0.6525(15) -0.0149(11) 1.000 0.08(2)
H54 H Uiso 0.2553(14) 0.7235(15) -0.2276(10) 1.000 0.08(2)
H61 H Uiso 0.152(2) 0.797(2) -0.4548(13) 1.000 0.08(2)
H62 H Uiso 0.404(2) 0.917(2) -0.4617(13) 1.000 0.08(2)
H63 H Uiso 0.310(2) 0.684(2) -0.4969(13) 1.000 0.08(2)

loop_
_atom_type_symbol
_atom_type_description
_atom_type_scat_dispersion_real
_atom_type_scat_dispersion_imag
_atom_type_scat_source
O O 0.0106 0.0060 'International Tables Vol C Tables 4.2.6.8 and 6.1.1.4'
N N 0.0061 0.0033 'International Tables Vol C Tables 4.2.6.8 and 6.1.1.4'
Cu Cu 0.3201 1.2651 'International Tables Vol C Tables 4.2.6.8 and 6.1.1.4'
H H 0.0000 0.0000 'International Tables Vol C Tables 4.2.6.8 and 6.1.1.4'
C C 0.0033 0.0016 'International Tables Vol C Tables 4.2.6.8 and 6.1.1.4'

loop_
_geom_angle_atom_site_label_1
_geom_angle_atom_site_label_2
_geom_angle_atom_site_label_3
_geom_angle
_geom_angle_site_symmetry_1
_geom_angle_site_symmetry_3
_geom_angle_publ_flag
O1 Cu O3 85.6(4) . . yes
O1 Cu O6 89.9(4) . . yes
O1 Cu N3 87.0(4) . . yes
O1 Cu O2 82.5(4) . 2_775 yes
O1 Cu N4 168.6(4) . 2_775 yes
O3 Cu O6 175.2(5) . . yes
O3 Cu N3 86.9(5) . . yes
O2 Cu O3 88.5(4) 2_775 . yes
O3 Cu N4 89.0(5) . 2_775 yes
O6 Cu N3 91.1(5) . . yes
O2 Cu O6 92.7(5) 2_775 . yes
O6 Cu N4 95.7(5) . 2_775 yes
O2 Cu N3 168.9(4) 2_775 . yes
N3 Cu N4 102.7(5) . 2_775 yes
O2 Cu N4 87.3(4) 2_775 2_775 yes
Cu O1 C2 131.9(8) . . yes
Cu O2 C5 132.6(9) 2_775 . yes
Cu O3 N6 128.3(10) . . yes
C2 N1 C3 124.1(12) . . yes
C3 N2 C4 101.0(11) . . yes
Cu N3 N4 128.0(8) . . yes
Cu N3 C3 126.6(9) . . yes
N4 N3 C3 105.4(10) . . yes
N3 N4 C4 103.0(10) . . yes
Cu N4 N3 129.2(8) 2_775 . yes
Cu N4 C4 127.6(9) 2_775 . yes
C4 N5 C5 125.6(12) . . yes
O3 N6 O4 117.7(13) . . yes
O3 N6 O5 122.9(14) . . yes
O4 N6 O5 119.4(14) . . yes
C3 N1 H14 117.8(11) . . no
C2 N1 H14 118.1(12) . . no
C3 N2 H21 129.8(13) . . no
C4 N2 H21 129.3(13) . . no
C4 N5 H54 117.2(12) . . no
C5 N5 H54 117.1(12) . . no
N1 C2 C1 116.8(12) . . yes
O1 C2 N1 122.3(12) . . yes
O1 C2 C1 120.9(12) . . yes
N1 C3 N3 126.1(12) . . yes
N1 C3 N2 118.9(12) . . yes
N2 C3 N3 115.1(11) . . yes
N2 C4 N5 120.0(12) . . yes
N2 C4 N4 115.5(11) . . yes
N4 C4 N5 124.3(12) . . yes
N5 C5 C6 116.3(12) . . yes
O2 C5 N5 122.5(12) . . yes
O2 C5 C6 121.3(12) . . yes
C2 C1 H11 131.6(15) . . no
C2 C1 H12 101.8(14) . . no
C2 C1 H13 93.1(14) . . no
H11 C1 H12 109.7(19) . . no
H11 C1 H13 109.2(16) . . no
H12 C1 H13 109.4(17) . . no
C5 C6 H61 135.9(14) . . no
C5 C6 H62 88.8(14) . . no
C5 C6 H63 100.7(15) . . no
H61 C6 H62 109.4(18) . . no
H61 C6 H63 109.6(17) . . no
H62 C6 H63 109.6(17) . . no

loop_
_geom_bond_atom_site_label_1
_geom_bond_atom_site_label_2
_geom_bond_distance
_geom_bond_site_symmetry_2
_geom_bond_publ_flag
Cu O1 1.972(10) . yes
Cu O3 2.547(14) . yes
Cu O6 2.238(13) . yes
Cu N3 1.964(11) . yes
Cu O2 1.967(10) 2_775 yes
Cu N4 1.933(11) 2_775 yes
O1 C2 1.240(17) . yes
O2 C5 1.234(17) . yes
O3 N6 1.248(18) . yes
O4 N6 1.248(19) . yes
O5 N6 1.227(18) . yes
N1 C2 1.352(17) . yes
N1 C3 1.395(17) . yes
N2 C3 1.337(17) . yes
N2 C4 1.334(18) . yes
N3 N4 1.422(15) . yes
N3 C3 1.287(17) . yes
N4 C4 1.312(17) . yes
N5 C4 1.386(16) . yes
N5 C5 1.327(17) . yes
N1 H14 1.080(17) . no
N2 H21 1.080(17) . no
N5 H54 1.080(16) . no
C1 C2 1.50(2) . no
C5 C6 1.484(19) . no
C1 H11 1.08(2) . no
C1 H12 1.08(2) . no
C1 H13 1.08(2) . no
C6 H61 1.08(2) . no
C6 H62 1.08(2) . no
C6 H63 1.08(2) . no

loop_
_geom_contact_atom_site_label_1
_geom_contact_atom_site_label_2
_geom_contact_distance
_geom_contact_site_symmetry_2
_geom_contact_publ_flag
Cu O5 3.774(16) . no
Cu N1 3.309(13) . no
Cu Cu 3.854(6) 2_775 no
Cu N5 3.295(13) 2_775 no
Cu H13 3.455(14) 2_776 no
O3 C1 3.260(19) 2_776 no
O3 C6 3.24(2) 2_675 no
O3 N5 3.180(19) 2_675 no
O4 C1 3.40(2) 1_565 no
O4 O6 2.853(19) 1_565 no
O4 N5 2.972(19) 2_675 no
O4 C2 3.34(2) 1_565 no
O5 Cu 3.774(16) . no
O5 N1 2.872(19) 1_665 no
O5 C4 3.21(2) 2_775 no
O5 C1 3.27(2) 1_665 no
O5 N4 3.173(19) 2_775 no
O6 O4 2.853(19) 1_545 no
O6 N2 2.914(18) 1_655 no
O1 H13 2.594(17) 2_776 no
O2 H13 2.753(17) 1_554 no
O3 H13 2.84(2) 2_776 no
O3 H54 2.256(19) 2_675 no
O3 H61 2.57(2) 2_675 no
O4 H54 1.948(18) 2_675 no
O4 H12 2.54(2) 1_565 no
O4 H21 2.745(18) 2_675 no
O5 H11 2.61(2) 1_665 no
O5 H14 1.815(19) 1_665 no
O6 H21 2.096(17) 1_655 no
N1 Cu 3.309(13) . no
N1 O5 2.872(19) 1_445 no
N2 O6 2.914(18) 1_455 no
N4 O5 3.173(19) 2_775 no
N5 Cu 3.295(13) 2_775 no
N5 O3 3.180(19) 2_675 no
N5 O4 2.972(19) 2_675 no
N6 H63 2.900(18) 1_666 no
N6 H54 2.440(17) 2_675 no
C1 O4 3.40(2) 1_545 no
C1 O5 3.27(2) 1_445 no
C1 O3 3.260(19) 2_776 no
C2 O4 3.34(2) 1_545 no
C4 O5 3.21(2) 2_775 no
C6 O3 3.24(2) 2_675 no
C1 H61 2.73(2) 1_656 no
C6 H12 3.03(2) 1_454 no
C6 H62 3.08(2) 2_674 no
H11 O5 2.61(2) 1_445 no
H11 H14 2.562(17) . no
H12 O4 2.54(2) 1_545 no
H12 C6 3.03(2) 1_656 no
H12 H61 2.12(2) 1_656 no
H13 O2 2.753(17) 1_556 no
H13 H61 2.46(2) 1_656 no
H13 Cu 3.455(14) 2_776 no
H13 O1 2.594(17) 2_776 no
H13 O3 2.84(2) 2_776 no
H14 O5 1.815(19) 1_445 no
H14 H11 2.562(17) . no
H14 H21 2.479(16) . no
H21 O6 2.096(17) 1_455 no
H21 H14 2.479(16) . no
H21 H54 2.486(16) . no
H21 O4 2.745(18) 2_675 no
H54 H21 2.486(16) . no
H54 O3 2.256(19) 2_675 no
H54 O4 1.948(18) 2_675 no
H54 N6 2.440(17) 2_675 no
H61 C1 2.73(2) 1_454 no
H61 H12 2.12(2) 1_454 no
H61 H13 2.46(2) 1_454 no
H61 O3 2.57(2) 2_675 no
H62 C6 3.08(2) 2_674 no
H62 H62 2.01(2) 2_674 no
H63 N6 2.900(18) 1_444 no

loop_
_geom_hbond_atom_site_label_D
_geom_hbond_atom_site_label_H
_geom_hbond_atom_site_label_A
_geom_hbond_distance_DH
_geom_hbond_distance_HA
_geom_hbond_distance_DA
_geom_hbond_angle_DHA
_geom_hbond_site_symmetry_A
_geom_hbond_publ_flag
N1 H14 O5 1.080(17) 1.815(19) 2.872(19) 165.2(11) 1_445 yes
N2 H21 O6 1.080(17) 2.096(17) 2.914(18) 130.3(11) 1_455 yes
N5 H54 O3 1.080(16) 2.256(19) 3.180(19) 142.4(12) 2_675 yes
N5 H54 O4 1.080(16) 1.948(18) 2.972(19) 157.0(12) 2_675 yes
C1 H12 O4 1.08(2) 2.54(2) 3.40(2) 135.4(12) 1_545 yes
C1 H13 O1 1.08(2) 2.594(17) 3.664(18) 171.3(14) 2_776 yes
C6 H61 O3 1.08(2) 2.57(2) 3.24(2) 118.8(12) 2_675 yes

loop_
_geom_torsion_atom_site_label_1
_geom_torsion_atom_site_label_2
_geom_torsion_atom_site_label_3
_geom_torsion_atom_site_label_4
_geom_torsion
_geom_torsion_site_symmetry_1
_geom_torsion_site_symmetry_3
_geom_torsion_site_symmetry_4
_geom_torsion_publ_flag
O3 Cu O1 C2 103.0(13) . . . no
O6 Cu O1 C2 -75.2(13) . . . no
N3 Cu O1 C2 15.9(13) . . . no
O2 Cu O1 C2 -167.9(13) 2_775 . . no
O1 Cu O3 N6 171.8(13) . . . no
N3 Cu O3 N6 -101.0(13) . . . no
O2 Cu O3 N6 89.2(13) 2_775 . . no
N4 Cu O3 N6 1.8(13) 2_775 . . no
O1 Cu N3 N4 170.7(10) . . . no
O1 Cu N3 C3 -9.4(11) . . . no
O3 Cu N3 N4 84.9(10) . . . no
O3 Cu N3 C3 -95.1(12) . . . no
O6 Cu N3 N4 -99.4(10) . . . no
O6 Cu N3 C3 80.5(12) . . . no
N4 Cu N3 N4 -3.3(11) 2_775 . . no
N4 Cu N3 C3 176.6(11) 2_775 . . no
O1 Cu O2 C5 -177.2(13) . 2_775 2_775 no
O3 Cu O2 C5 -91.4(13) . 2_775 2_775 no
O6 Cu O2 C5 93.2(13) . 2_775 2_775 no
O3 Cu N4 N3 -83.1(11) . 2_775 2_775 no
O3 Cu N4 C4 90.4(12) . 2_775 2_775 no
O6 Cu N4 N3 95.8(11) . 2_775 2_775 no
O6 Cu N4 C4 -90.6(12) . 2_775 2_775 no
N3 Cu N4 N3 3.4(11) . 2_775 2_775 no
N3 Cu N4 C4 177.0(11) . 2_775 2_775 no
Cu O1 C2 N1 -13(2) . . . no
Cu O1 C2 C1 164.8(10) . . . no
Cu O2 C5 N5 -1(2) 2_775 . . no
Cu O2 C5 C6 179.3(10) 2_775 . . no
Cu O3 N6 O4 137.0(12) . . . no
Cu O3 N6 O5 -42.8(19) . . . no
C3 N1 C2 O1 -2(2) . . . no
C3 N1 C2 C1 -179.6(12) . . . no
C2 N1 C3 N2 -173.1(13) . . . no
C2 N1 C3 N3 8(2) . . . no
C4 N2 C3 N1 178.8(12) . . . no
C4 N2 C3 N3 -1.9(15) . . . no
C3 N2 C4 N4 1.2(15) . . . no
C3 N2 C4 N5 176.1(12) . . . no
Cu N3 N4 C4 179.0(10) . . . no
Cu N3 N4 Cu 4.2(16) . . 2_775 no
C3 N3 N4 C4 -1.0(13) . . . no
C3 N3 N4 Cu -175.7(9) . . 2_775 no
Cu N3 C3 N1 1(2) . . . no
Cu N3 C3 N2 -178.1(9) . . . no
N4 N3 C3 N1 -178.9(12) . . . no
N4 N3 C3 N2 1.9(15) . . . no
N3 N4 C4 N2 -0.2(15) . . . no
N3 N4 C4 N5 -174.9(12) . . . no
Cu N4 C4 N2 174.7(9) 2_775 . . no
Cu N4 C4 N5 0(2) 2_775 . . no
C5 N5 C4 N2 -171.8(13) . . . no
C5 N5 C4 N4 3(2) . . . no
C4 N5 C5 O2 -2(2) . . . no
C4 N5 C5 C6 177.7(13) . . . no
